data_4504236
loop_
_publ_author_name
'Bi, Minghui'
'Li, Guanghua'
'Hua, Jia'
'Liu, Yunling'
'Liu, Xiaomin'
'Hu, Yawei'
'Shi, Zhan'
'Feng, Shouhua'

_publ_section_title
;
 Two Isomers with FSC Topology Constructed from Cu6I6(DABCO)4and
 Cu8I8(DABCO)6Building Blocks
;
_journal_issue 10
_journal_name_full 'Crystal Growth &amp; Design'
_journal_page_first 2066
_journal_paper_doi 10.1021/cg0700824
_journal_volume 7
_journal_year 2007
_chemical_formula_moiety 'C3.33 H6.67 Cu1.56 I1.56 N1.11'
_chemical_formula_sum 'C3.33 H6.67 Cu1.56 I1.56 N1.11'
_chemical_formula_weight 358.56
_chemical_melting_point ?
_chemical_name_systematic
; 
 ? 
;
_space_group_IT_number 2
_symmetry_cell_setting triclinic
_symmetry_space_group_name_Hall '-P 1'
_symmetry_space_group_name_H-M 'P -1'
_atom_sites_solution_hydrogens geom
_atom_sites_solution_primary direct
_atom_sites_solution_secondary difmap
_audit_creation_method SHELXL-97
_cell_angle_alpha 82.30(3)
_cell_angle_beta 88.41(3)
_cell_angle_gamma 69.13(3)
_cell_formula_units_Z 9
_cell_length_a 10.290(2)
_cell_length_b 11.102(2)
_cell_length_c 17.022(3)
_cell_measurement_reflns_used 8183
_cell_measurement_temperature 293(2)
_cell_measurement_theta_max 27.46
_cell_measurement_theta_min 3.18
_cell_volume 1800.2(7)
_computing_cell_refinement Process-auto
_computing_data_collection Process-auto
_computing_data_reduction Process-auto
_computing_structure_refinement 'SHELXL-97 (Sheldrick, 1997)'
_computing_structure_solution 'SHELXS-97 (Sheldrick, 1990)'
_diffrn_ambient_temperature 293(2)
_diffrn_detector_area_resol_mean 10.0
_diffrn_measured_fraction_theta_full 0.991
_diffrn_measured_fraction_theta_max 0.991
_diffrn_measurement_device_type 'Rigaku RAXIS-RAPID'
_diffrn_measurement_method omega-scan
_diffrn_radiation_monochromator graphite
_diffrn_radiation_source 'fine-focus sealed tube'
_diffrn_radiation_type MoK\a
_diffrn_radiation_wavelength 0.71073
_diffrn_reflns_av_R_equivalents 0.0312
_diffrn_reflns_av_sigmaI/netI 0.0417
_diffrn_reflns_limit_h_max 13
_diffrn_reflns_limit_h_min -13
_diffrn_reflns_limit_k_max 14
_diffrn_reflns_limit_k_min -14
_diffrn_reflns_limit_l_max 21
_diffrn_reflns_limit_l_min -21
_diffrn_reflns_number 17650
_diffrn_reflns_theta_full 27.46
_diffrn_reflns_theta_max 27.46
_diffrn_reflns_theta_min 3.18
_diffrn_standards_decay_% 0
_diffrn_standards_interval_count 0
_diffrn_standards_interval_time 0
_diffrn_standards_number 0
_exptl_absorpt_coefficient_mu 10.072
_exptl_absorpt_correction_T_max 1.0000
_exptl_absorpt_correction_T_min 0.2873
_exptl_absorpt_correction_type empirical
_exptl_absorpt_process_details Process-auto
_exptl_crystal_colour yellow
_exptl_crystal_density_diffrn 2.977
_exptl_crystal_density_meas ?
_exptl_crystal_density_method 'not measured'
_exptl_crystal_description block
_exptl_crystal_F_000 1458
_exptl_crystal_size_max 0.32
_exptl_crystal_size_mid 0.28
_exptl_crystal_size_min 0.14
_refine_diff_density_max 0.922
_refine_diff_density_min -0.998
_refine_diff_density_rms 0.174
_refine_ls_extinction_method none
_refine_ls_goodness_of_fit_ref 1.082
_refine_ls_hydrogen_treatment contrl
_refine_ls_matrix_type full
_refine_ls_number_parameters 352
_refine_ls_number_reflns 8183
_refine_ls_number_restraints 42
_refine_ls_restrained_S_all 1.095
_refine_ls_R_factor_all 0.0483
_refine_ls_R_factor_gt 0.0359
_refine_ls_shift/su_max 0.001
_refine_ls_shift/su_mean 0.000
_refine_ls_structure_factor_coef Fsqd
_refine_ls_weighting_details 'calc w=1/[\s^2^(Fo^2^)+(0.0211P)^2^+7.3445P] where P=(Fo^2^+2Fc^2^)/3'
_refine_ls_weighting_scheme calc
_refine_ls_wR_factor_gt 0.0767
_refine_ls_wR_factor_ref 0.0826
_reflns_number_gt 6585
_reflns_number_total 8183
_reflns_threshold_expression >2sigma(I)
_cod_data_source_file cg0700824-file001.cif
_cod_data_source_block 2
_cod_depositor_comments
;
The following automatic conversions were performed:

'_chemical_melting_point' value 'not measured' was changed to '?' -
the value is undefined or not given.

Automatic conversion script
Id: cif_fix_values 1715 2011-07-08 13:25:40Z adriana 

The following automatic conversions were performed:

'_exptl_crystal_density_meas' value 'none' was changed to '?' - the
value is perceived as not measured.

Automatic conversion script
Id: cif_fix_values 3008 2015-01-20 13:52:24Z robertas 
;
_cod_original_cell_volume 1800.2(6)
_cod_original_sg_symbol_H-M p-1
_cod_database_code 4504236

loop_
_symmetry_equiv_pos_as_xyz
'x, y, z'
'-x, -y, -z'

loop_
_atom_site_label
_atom_site_type_symbol
_atom_site_fract_x
_atom_site_fract_y
_atom_site_fract_z
_atom_site_U_iso_or_equiv
_atom_site_adp_type
_atom_site_occupancy
_atom_site_symmetry_multiplicity
_atom_site_calc_flag
_atom_site_refinement_flags
Cu1 Cu 0.62191(9) 0.96567(8) 0.31269(5) 0.0409(2) Uani 1 1 d .
Cu2 Cu 0.48138(10) 0.80971(9) 0.32121(5) 0.0422(2) Uani 1 1 d .
Cu3 Cu 0.70958(10) 0.73607(9) 0.41395(5) 0.0489(2) Uani 1 1 d .
Cu4 Cu 0.46933(10) 0.93752(9) 0.44019(5) 0.0455(2) Uani 1 1 d .
Cu5 Cu 0.90442(10) 1.34612(8) 0.07744(5) 0.0430(2) Uani 1 1 d .
Cu6 Cu 0.86494(10) 1.41477(9) -0.08058(5) 0.0440(2) Uani 1 1 d .
Cu7 Cu 1.1004(12) 1.4127(10) -0.0439(4) 0.0408(13) Uani 0.33 1 d P
Cu7' Cu 1.1088(15) 1.4174(13) -0.0715(5) 0.067(3) Uani 0.33 1 d P
Cu7" Cu 1.1066(6) 1.3972(5) 0.0084(4) 0.0947(17) Uani 0.33 1 d PU
I1 I 0.73792(5) 0.73654(4) 0.25724(2) 0.03730(11) Uani 1 1 d .
I2 I 0.34833(5) 1.07235(4) 0.29983(3) 0.04041(11) Uani 1 1 d .
I3 I 0.72274(5) 0.95802(4) 0.45853(2) 0.03798(11) Uani 1 1 d .
I4 I 0.48544(5) 0.68759(4) 0.46836(3) 0.04504(12) Uani 1 1 d .
I5 I 1.07282(5) 1.19339(4) -0.01943(3) 0.04045(11) Uani 1 1 d .
I6 I 0.67610(4) 1.55039(4) 0.01672(3) 0.03854(11) Uani 1 1 d .
I7 I 1.04869(5) 1.42043(5) 0.17402(3) 0.04522(12) Uani 1 1 d .
N1 N 0.7082(6) 1.0870(5) 0.2427(3) 0.0346(12) Uani 1 1 d .
N2 N 0.8174(6) 1.2290(5) 0.1521(3) 0.0333(12) Uani 1 1 d .
N3 N 0.3732(6) 0.7386(5) 0.2500(3) 0.0346(12) Uani 1 1 d .
N4 N 0.2409(5) 0.6510(5) 0.1570(3) 0.0344(12) Uani 1 1 d .
N5 N 0.8885(6) 0.5915(5) 0.4678(3) 0.0442(14) Uani 1 1 d .
C1 C 0.6642(9) 1.2166(7) 0.2668(5) 0.050(2) Uani 1 1 d .
H1A H 0.6924 1.2100 0.3216 0.080 Uiso 1 1 calc .
H1B H 0.5636 1.2562 0.2630 0.080 Uiso 1 1 calc .
C2 C 0.7307(8) 1.3041(7) 0.2126(4) 0.0457(18) Uani 1 1 d .
H2A H 0.6578 1.3805 0.1866 0.080 Uiso 1 1 calc .
H2B H 0.7876 1.3328 0.2447 0.080 Uiso 1 1 calc .
C3 C 0.6660(9) 1.0968(8) 0.1608(4) 0.050(2) Uani 1 1 d .
H3A H 0.5652 1.1312 0.1562 0.080 Uiso 1 1 calc .
H3B H 0.6988 1.0110 0.1441 0.080 Uiso 1 1 calc .
C4 C 0.7264(8) 1.1881(7) 0.1051(4) 0.0440(17) Uani 1 1 d .
H4A H 0.7789 1.1420 0.0632 0.080 Uiso 1 1 calc .
H4B H 0.6509 1.2638 0.0808 0.080 Uiso 1 1 calc .
C5 C 0.8601(8) 1.0315(7) 0.2474(5) 0.0501(19) Uani 1 1 d .
H5A H 0.8909 0.9439 0.2334 0.080 Uiso 1 1 calc .
H5B H 0.8906 1.0258 0.3016 0.080 Uiso 1 1 calc .
C6 C 0.9275(7) 1.1112(7) 0.1930(4) 0.0429(17) Uani 1 1 d .
H6A H 0.9888 1.1371 0.2237 0.080 Uiso 1 1 calc .
H6B H 0.9826 1.0593 0.1541 0.080 Uiso 1 1 calc .
C7 C 0.2266(8) 0.7681(8) 0.2733(4) 0.0498(19) Uani 1 1 d .
H7A H 0.1809 0.8615 0.2717 0.080 Uiso 1 1 calc .
H7B H 0.2237 0.7281 0.3272 0.080 Uiso 1 1 calc .
C8 C 0.1481(7) 0.7180(8) 0.2179(4) 0.0485(19) Uani 1 1 d .
H8A H 0.1108 0.6581 0.2488 0.080 Uiso 1 1 calc .
H8B H 0.0707 0.7904 0.1922 0.080 Uiso 1 1 calc .
C9 C 0.4399(8) 0.5975(7) 0.2516(5) 0.0503(19) Uani 1 1 d .
H9A H 0.4424 0.5552 0.3055 0.080 Uiso 1 1 calc .
H9B H 0.5351 0.5772 0.2342 0.080 Uiso 1 1 calc .
C10 C 0.3607(8) 0.5443(7) 0.1971(5) 0.0463(18) Uani 1 1 d .
H10A H 0.4232 0.5005 0.1577 0.080 Uiso 1 1 calc .
H10B H 0.3282 0.4814 0.2284 0.080 Uiso 1 1 calc .
C11 C 0.3717(9) 0.8007(8) 0.1664(4) 0.050(2) Uani 1 1 d .
H11A H 0.4664 0.7829 0.1489 0.080 Uiso 1 1 calc .
H11B H 0.3261 0.8942 0.1636 0.080 Uiso 1 1 calc .
C12 C 0.2948(8) 0.7483(8) 0.1120(4) 0.0466(18) Uani 1 1 d .
H12A H 0.2177 0.8200 0.0856 0.080 Uiso 1 1 calc .
H12B H 0.3575 0.7078 0.0717 0.080 Uiso 1 1 calc .
C13 C 0.986(2) 0.524(2) 0.4081(12) 0.087(6) Uani 0.50 1 d PU
C13' C 0.890(2) 0.467(2) 0.4414(14) 0.084(6) Uani 0.50 1 d PU
C14 C 0.978(3) 0.648(2) 0.5139(16) 0.099(7) Uani 0.50 1 d PU
C14' C 1.0079(19) 0.6149(19) 0.4353(12) 0.067(5) Uani 0.50 1 d PU
C15 C 0.858(2) 0.496(2) 0.5265(14) 0.084(6) Uani 0.50 1 d PU
C15' C 0.875(2) 0.592(2) 0.5536(10) 0.071(5) Uani 0.50 1 d PU

loop_
_atom_site_aniso_label
_atom_site_aniso_U_11
_atom_site_aniso_U_22
_atom_site_aniso_U_33
_atom_site_aniso_U_23
_atom_site_aniso_U_13
_atom_site_aniso_U_12
Cu1 0.0418(5) 0.0392(5) 0.0428(5) 0.0002(3) 0.0081(4) -0.0184(4)
Cu2 0.0434(5) 0.0468(5) 0.0429(5) -0.0129(4) -0.0019(4) -0.0213(4)
Cu3 0.0447(6) 0.0418(5) 0.0482(5) 0.0031(4) -0.0010(4) -0.0036(4)
Cu4 0.0492(6) 0.0443(5) 0.0419(5) -0.0120(4) 0.0109(4) -0.0140(4)
Cu5 0.0444(5) 0.0407(5) 0.0478(5) -0.0009(4) 0.0079(4) -0.0221(4)
Cu6 0.0408(5) 0.0507(5) 0.0490(5) -0.0128(4) -0.0020(4) -0.0242(4)
Cu7 0.031(2) 0.039(3) 0.054(4) 0.019(3) -0.013(3) -0.0213(17)
Cu7' 0.048(4) 0.049(2) 0.102(7) 0.038(5) -0.030(5) -0.032(2)
Cu7" 0.065(3) 0.074(3) 0.174(5) -0.060(4) 0.049(4) -0.048(3)
I1 0.0340(2) 0.0382(2) 0.0386(2) -0.00960(17) 0.00509(18) -0.01024(19)
I2 0.0367(3) 0.0364(2) 0.0411(2) -0.00037(17) -0.00258(19) -0.00591(19)
I3 0.0367(2) 0.0402(2) 0.0354(2) -0.00907(17) 0.00311(18) -0.01044(19)
I4 0.0523(3) 0.0338(2) 0.0478(3) 0.00211(18) 0.0063(2) -0.0169(2)
I5 0.0344(2) 0.0347(2) 0.0524(3) -0.00993(18) 0.0055(2) -0.01142(19)
I6 0.0258(2) 0.0392(2) 0.0513(3) -0.00841(18) 0.00440(19) -0.01181(18)
I7 0.0472(3) 0.0469(3) 0.0486(3) -0.0048(2) -0.0004(2) -0.0258(2)
N1 0.030(3) 0.033(3) 0.038(3) -0.003(2) 0.007(2) -0.009(2)
N2 0.036(3) 0.030(3) 0.034(3) 0.000(2) 0.008(2) -0.015(2)
N3 0.027(3) 0.040(3) 0.040(3) -0.016(2) 0.001(2) -0.012(2)
N4 0.026(3) 0.042(3) 0.039(3) -0.014(2) 0.005(2) -0.013(2)
N5 0.044(4) 0.033(3) 0.043(3) 0.005(2) 0.001(3) -0.002(3)
C1 0.061(5) 0.034(4) 0.059(5) -0.013(3) 0.027(4) -0.021(4)
C2 0.051(5) 0.036(4) 0.053(4) -0.016(3) 0.023(4) -0.017(3)
C3 0.063(5) 0.064(5) 0.040(4) -0.005(3) 0.007(4) -0.041(4)
C4 0.057(5) 0.046(4) 0.039(4) 0.001(3) 0.004(3) -0.033(4)
C5 0.038(4) 0.040(4) 0.065(5) 0.007(3) 0.012(4) -0.011(3)
C6 0.033(4) 0.037(4) 0.052(4) 0.011(3) 0.003(3) -0.010(3)
C7 0.040(4) 0.069(5) 0.048(4) -0.023(4) 0.005(3) -0.023(4)
C8 0.029(4) 0.068(5) 0.056(4) -0.029(4) 0.008(3) -0.019(4)
C9 0.040(4) 0.037(4) 0.070(5) -0.021(3) -0.018(4) -0.003(3)
C10 0.038(4) 0.035(4) 0.063(5) -0.016(3) -0.013(4) -0.005(3)
C11 0.060(5) 0.073(5) 0.038(4) -0.015(3) 0.003(4) -0.045(5)
C12 0.043(4) 0.062(5) 0.046(4) -0.017(3) -0.001(3) -0.028(4)
C13 0.073(10) 0.088(10) 0.072(9) -0.015(8) 0.002(8) 0.007(7)
C13' 0.082(10) 0.064(9) 0.099(10) -0.020(7) -0.029(8) -0.011(7)
C14 0.091(11) 0.086(10) 0.118(11) -0.019(8) -0.039(8) -0.026(8)
C14' 0.048(8) 0.064(8) 0.075(8) 0.031(7) -0.003(7) -0.017(6)
C15 0.068(9) 0.082(9) 0.093(10) 0.020(7) 0.005(8) -0.026(8)
C15' 0.059(8) 0.076(8) 0.044(7) 0.002(6) -0.012(7) 0.015(7)

loop_
_atom_type_symbol
_atom_type_description
_atom_type_scat_dispersion_real
_atom_type_scat_dispersion_imag
_atom_type_scat_source
C C 0.0033 0.0016 'International Tables Vol C Tables 4.2.6.8 and 6.1.1.4'
H H 0.0000 0.0000 'International Tables Vol C Tables 4.2.6.8 and 6.1.1.4'
N N 0.0061 0.0033 'International Tables Vol C Tables 4.2.6.8 and 6.1.1.4'
Cu Cu 0.3201 1.2651 'International Tables Vol C Tables 4.2.6.8 and 6.1.1.4'
I I -0.4742 1.8119 'International Tables Vol C Tables 4.2.6.8 and 6.1.1.4'

loop_
_geom_angle_atom_site_label_1
_geom_angle_atom_site_label_2
_geom_angle_atom_site_label_3
_geom_angle
_geom_angle_site_symmetry_1
_geom_angle_site_symmetry_3
N1 Cu1 Cu2 148.80(16) . .
N1 Cu1 I2 108.57(16) . .
Cu2 Cu1 I2 62.46(4) . .
N1 Cu1 I1 103.38(14) . .
Cu2 Cu1 I1 61.64(3) . .
I2 Cu1 I1 116.14(5) . .
N1 Cu1 Cu4 146.56(15) . .
Cu2 Cu1 Cu4 58.70(4) . .
I2 Cu1 Cu4 61.24(4) . .
I1 Cu1 Cu4 109.61(4) . .
N1 Cu1 I3 102.18(16) . .
Cu2 Cu1 I3 108.75(4) . .
I2 Cu1 I3 113.57(4) . .
I1 Cu1 I3 111.44(5) . .
Cu4 Cu1 I3 60.79(3) . .
N1 Cu1 Cu3 138.78(16) . .
Cu2 Cu1 Cu3 59.88(4) . .
I2 Cu1 Cu3 112.63(5) . .
I1 Cu1 Cu3 58.98(3) . .
Cu4 Cu1 Cu3 60.79(4) . .
I3 Cu1 Cu3 59.99(4) . .
N3 Cu2 Cu4 146.05(15) . .
N3 Cu2 Cu1 141.06(16) . .
Cu4 Cu2 Cu1 62.23(4) . .
N3 Cu2 Cu3 142.19(16) . .
Cu4 Cu2 Cu3 62.87(4) . .
Cu1 Cu2 Cu3 62.61(4) . .
N3 Cu2 I4 106.87(16) . .
Cu4 Cu2 I4 61.45(3) . .
Cu1 Cu2 I4 111.97(4) . .
Cu3 Cu2 I4 59.68(4) . .
N3 Cu2 I1 102.40(15) . .
Cu4 Cu2 I1 111.54(5) . .
Cu1 Cu2 I1 60.51(4) . .
Cu3 Cu2 I1 59.49(3) . .
I4 Cu2 I1 111.78(5) . .
N3 Cu2 I2 105.29(16) . .
Cu4 Cu2 I2 61.33(4) . .
Cu1 Cu2 I2 59.28(3) . .
Cu3 Cu2 I2 112.27(5) . .
I4 Cu2 I2 116.64(4) . .
I1 Cu2 I2 112.44(4) . .
N5 Cu3 I4 109.26(17) . .
N5 Cu3 I1 106.92(16) . .
I4 Cu3 I1 113.44(5) . .
N5 Cu3 Cu2 150.82(18) . .
I4 Cu3 Cu2 60.17(4) . .
I1 Cu3 Cu2 60.93(4) . .
N5 Cu3 I3 103.07(18) . .
I4 Cu3 I3 112.54(4) . .
I1 Cu3 I3 110.92(4) . .
Cu2 Cu3 I3 106.07(5) . .
N5 Cu3 Cu1 142.47(17) . .
I4 Cu3 Cu1 108.15(5) . .
I1 Cu3 Cu1 59.31(4) . .
Cu2 Cu3 Cu1 57.51(4) . .
I3 Cu3 Cu1 59.06(3) . .
N5 Cu3 Cu4 144.71(16) . .
I4 Cu3 Cu4 59.70(4) . .
I1 Cu3 Cu4 108.08(5) . .
Cu2 Cu3 Cu4 57.21(4) . .
I3 Cu3 Cu4 59.73(4) . .
Cu1 Cu3 Cu4 58.62(4) . .
Cu2 Cu4 I3 135.18(5) . 2_676
Cu2 Cu4 Cu1 59.07(4) . .
I3 Cu4 Cu1 149.71(4) 2_676 .
Cu2 Cu4 I4 60.68(4) . .
I3 Cu4 I4 100.40(4) 2_676 .
Cu1 Cu4 I4 108.81(5) . .
Cu2 Cu4 I2 61.54(4) . .
I3 Cu4 I2 101.65(4) 2_676 .
Cu1 Cu4 I2 58.40(3) . .
I4 Cu4 I2 116.15(5) . .
Cu2 Cu4 I3 108.13(5) . .
I3 Cu4 I3 116.69(4) 2_676 .
Cu1 Cu4 I3 59.67(4) . .
I4 Cu4 I3 111.36(5) . .
I2 Cu4 I3 110.19(4) . .
Cu2 Cu4 Cu3 59.92(4) . .
I3 Cu4 Cu3 147.23(5) 2_676 .
Cu1 Cu4 Cu3 60.60(4) . .
I4 Cu4 Cu3 58.52(4) . .
I2 Cu4 Cu3 110.10(5) . .
I3 Cu4 Cu3 59.57(4) . .
Cu2 Cu4 Cu4 164.85(6) . 2_676
I3 Cu4 Cu4 59.96(4) 2_676 2_676
Cu1 Cu4 Cu4 108.59(5) . 2_676
I4 Cu4 Cu4 121.45(6) . 2_676
I2 Cu4 Cu4 121.56(5) . 2_676
I3 Cu4 Cu4 56.73(4) . 2_676
Cu3 Cu4 Cu4 107.22(6) . 2_676
N2 Cu5 Cu7" 153.7(2) . .
N2 Cu5 Cu7' 133.7(3) . 2_785
Cu7" Cu5 Cu7' 64.6(3) . 2_785
N2 Cu5 I7 104.58(16) . .
Cu7" Cu5 I7 67.58(15) . .
Cu7' Cu5 I7 56.8(2) 2_785 .
N2 Cu5 Cu7 142.7(3) . 2_785
Cu7" Cu5 Cu7 58.3(3) . 2_785
Cu7' Cu5 Cu7 10.3(3) 2_785 2_785
I7 Cu5 Cu7 63.6(2) . 2_785
N2 Cu5 I5 106.61(14) . .
Cu7" Cu5 I5 57.49(11) . .
Cu7' Cu5 I5 119.6(2) 2_785 .
I7 Cu5 I5 110.58(4) . .
Cu7 Cu5 I5 110.7(2) 2_785 .
N2 Cu5 Cu6 127.43(16) . .
Cu7" Cu5 Cu6 66.40(17) . .
Cu7' Cu5 Cu6 82.00(19) 2_785 .
I7 Cu5 Cu6 127.92(4) . .
Cu7 Cu5 Cu6 72.18(18) 2_785 .
I5 Cu5 Cu6 60.95(4) . .
N2 Cu5 I6 102.93(16) . .
Cu7" Cu5 I6 103.24(16) . .
Cu7' Cu5 I6 58.3(3) 2_785 .
I7 Cu5 I6 110.94(4) . .
Cu7 Cu5 I6 56.4(2) 2_785 .
I5 Cu5 I6 119.71(4) . .
Cu6 Cu5 I6 59.25(4) . .
N2 Cu5 Cu7" 151.83(18) . 2_785
Cu7" Cu5 Cu7" 53.6(2) . 2_785
Cu7' Cu5 Cu7" 26.8(2) 2_785 2_785
I7 Cu5 Cu7" 77.88(13) . 2_785
Cu7 Cu5 Cu7" 16.64(18) 2_785 2_785
I5 Cu5 Cu7" 98.34(10) . 2_785
Cu6 Cu5 Cu7" 55.60(13) . 2_785
I6 Cu5 Cu7" 51.98(11) . 2_785
N2 Cu5 Cu7 158.0(3) . .
Cu7" Cu5 Cu7 15.1(2) . .
Cu7' Cu5 Cu7 67.5(2) 2_785 .
I7 Cu5 Cu7 81.89(19) . .
Cu7 Cu5 Cu7 59.1(4) 2_785 .
I5 Cu5 Cu7 52.0(2) . .
Cu6 Cu5 Cu7 51.36(18) . .
I6 Cu5 Cu7 93.92(19) . .
Cu7" Cu5 Cu7 49.6(2) 2_785 .
N4 Cu6 Cu7 144.1(3) 2_675 .
N4 Cu6 Cu7' 135.3(3) 2_675 .
Cu7 Cu6 Cu7' 10.8(3) . .
N4 Cu6 I7 103.99(15) 2_675 2_785
Cu7 Cu6 I7 65.41(16) . 2_785
Cu7' Cu6 I7 57.3(2) . 2_785
N4 Cu6 Cu7" 151.5(2) 2_675 2_785
Cu7 Cu6 Cu7" 58.6(3) . 2_785
Cu7' Cu6 Cu7" 63.6(3) . 2_785
I7 Cu6 Cu7" 66.07(14) 2_785 2_785
N4 Cu6 I6 106.92(14) 2_675 .
Cu7 Cu6 I6 109.0(2) . .
Cu7' Cu6 I6 117.3(3) . .
I7 Cu6 I6 107.98(4) 2_785 .
Cu7" Cu6 I6 56.15(11) 2_785 .
N4 Cu6 Cu5 127.65(15) 2_675 .
Cu7 Cu6 Cu5 71.60(15) . .
Cu7' Cu6 Cu5 82.27(17) . .
I7 Cu6 Cu5 128.36(4) 2_785 .
Cu7" Cu6 Cu5 67.77(16) 2_785 .
I6 Cu6 Cu5 60.95(4) . .
N4 Cu6 I5 103.03(16) 2_675 .
Cu7 Cu6 I5 57.7(2) . .
Cu7' Cu6 I5 61.2(3) . .
I7 Cu6 I5 114.05(4) 2_785 .
Cu7" Cu6 I5 105.40(16) 2_785 .
I6 Cu6 I5 119.38(4) . .
Cu5 Cu6 I5 58.92(4) . .
N4 Cu6 Cu7" 153.57(18) 2_675 .
Cu7 Cu6 Cu7" 17.16(15) . .
Cu7' Cu6 Cu7" 27.95(19) . .
I7 Cu6 Cu7" 79.84(13) 2_785 .
Cu7" Cu6 Cu7" 54.1(2) 2_785 .
I6 Cu6 Cu7" 96.33(10) . .
Cu5 Cu6 Cu7" 54.52(12) . .
I5 Cu6 Cu7" 53.26(10) . .
Cu7" Cu7 Cu6 105.9(7) . .
Cu7" Cu7 I5 78.9(6) . .
Cu6 Cu7 I5 65.3(3) . .
Cu7" Cu7 Cu7" 79.6(8) . 2_785
Cu6 Cu7 Cu7" 63.8(3) . 2_785
I5 Cu7 Cu7" 115.5(4) . 2_785
Cu7" Cu7 I6 78.4(7) . 2_785
Cu6 Cu7 I6 170.6(4) . 2_785
I5 Cu7 I6 124.1(4) . 2_785
Cu7" Cu7 I6 109.6(4) 2_785 2_785
Cu7" Cu7 Cu5 104.4(8) . 2_785
Cu6 Cu7 Cu5 107.2(4) . 2_785
I5 Cu7 Cu5 172.4(5) . 2_785
Cu7" Cu7 Cu5 59.2(3) 2_785 2_785
I6 Cu7 Cu5 63.5(2) 2_785 2_785
Cu7" Cu7 I7 145.3(9) . 2_785
Cu6 Cu7 I7 59.5(2) . 2_785
I5 Cu7 I7 115.4(4) . 2_785
Cu7" Cu7 I7 65.7(3) 2_785 2_785
I6 Cu7 I7 112.2(3) 2_785 2_785
Cu5 Cu7 I7 58.07(17) 2_785 2_785
Cu7" Cu7 Cu7 61.8(6) . 2_785
Cu6 Cu7 Cu7 71.9(4) . 2_785
I5 Cu7 Cu7 109.0(5) . 2_785
Cu7" Cu7 Cu7 17.9(2) 2_785 2_785
I6 Cu7 Cu7 103.8(5) 2_785 2_785
Cu5 Cu7 Cu7 67.6(4) 2_785 2_785
I7 Cu7 Cu7 83.5(4) 2_785 2_785
Cu7" Cu7 Cu5 49.1(6) . .
Cu6 Cu7 Cu5 57.0(2) . .
I5 Cu7 Cu5 56.10(17) . .
Cu7" Cu7 Cu5 63.9(3) 2_785 .
I6 Cu7 Cu5 127.5(3) 2_785 .
Cu5 Cu7 Cu5 120.9(4) 2_785 .
I7 Cu7 Cu5 110.7(4) 2_785 .
Cu7 Cu7 Cu5 53.3(3) 2_785 .
Cu7" Cu7' I7 133.6(10) . 2_785
Cu7" Cu7' Cu6 90.7(7) . .
I7 Cu7' Cu6 63.6(3) 2_785 .
Cu7" Cu7' Cu5 94.3(8) . 2_785
I7 Cu7' Cu5 63.0(3) 2_785 2_785
Cu6 Cu7' Cu5 109.0(5) . 2_785
Cu7" Cu7' I6 72.0(6) . 2_785
I7 Cu7' I6 121.7(4) 2_785 2_785
Cu6 Cu7' I6 160.0(5) . 2_785
Cu5 Cu7' I6 64.0(3) 2_785 2_785
Cu7" Cu7' I5 68.4(5) . .
I7 Cu7' I5 121.4(5) 2_785 .
Cu6 Cu7' I5 62.9(3) . .
Cu5 Cu7' I5 159.9(5) 2_785 .
I6 Cu7' I5 116.8(4) 2_785 .
Cu7" Cu7' Cu7" 66.6(7) . 2_785
I7 Cu7' Cu7" 67.1(4) 2_785 2_785
Cu6 Cu7' Cu7" 60.6(3) . 2_785
Cu5 Cu7' Cu7" 57.6(3) 2_785 2_785
I6 Cu7' Cu7" 102.3(5) 2_785 2_785
I5 Cu7' Cu7" 104.5(4) . 2_785
Cu7 Cu7" Cu7' 4.7(12) . .
Cu7 Cu7" I5 80.9(7) . .
Cu7' Cu7" I5 81.6(7) . .
Cu7 Cu7" I6 81.4(7) . 2_785
Cu7' Cu7" I6 77.4(7) . 2_785
I5 Cu7" I6 125.78(19) . 2_785
Cu7 Cu7" Cu7" 80.3(9) . 2_785
Cu7' Cu7" Cu7" 84.0(8) . 2_785
I5 Cu7" Cu7" 116.2(3) . 2_785
I6 Cu7" Cu7" 110.5(3) 2_785 2_785
Cu7 Cu7" Cu7 100.4(8) . 2_785
Cu7' Cu7" Cu7 104.1(8) . 2_785
I5 Cu7" Cu7 119.7(3) . 2_785
I6 Cu7" Cu7 113.7(3) 2_785 2_785
Cu7" Cu7" Cu7 20.10(19) 2_785 2_785
Cu7 Cu7" Cu5 115.8(7) . .
Cu7' Cu7" Cu5 120.0(7) . .
I5 Cu7" Cu5 63.32(11) . .
I6 Cu7" Cu5 162.6(3) 2_785 .
Cu7" Cu7" Cu5 71.9(2) 2_785 .
Cu7 Cu7" Cu5 62.5(3) 2_785 .
Cu7 Cu7" Cu6 115.4(7) . 2_785
Cu7' Cu7" Cu6 114.8(7) . 2_785
I5 Cu7" Cu6 163.5(3) . 2_785
I6 Cu7" Cu6 62.27(11) 2_785 2_785
Cu7" Cu7" Cu6 67.3(2) 2_785 2_785
Cu7 Cu7" Cu6 57.7(3) 2_785 2_785
Cu5 Cu7" Cu6 105.14(18) . 2_785
Cu7 Cu7" Cu7' 109.6(9) . 2_785
Cu7' Cu7" Cu7' 113.4(7) . 2_785
I5 Cu7" Cu7' 118.6(3) . 2_785
I6 Cu7" Cu7' 115.6(3) 2_785 2_785
Cu7" Cu7" Cu7' 29.3(2) 2_785 2_785
Cu7 Cu7" Cu7' 9.3(2) 2_785 2_785
Cu5 Cu7" Cu7' 57.8(2) . 2_785
Cu6 Cu7" Cu7' 55.8(3) 2_785 2_785
Cu7 Cu7" Cu6 57.0(7) . .
Cu7' Cu7" Cu6 61.4(7) . .
I5 Cu7" Cu6 60.07(12) . .
I6 Cu7" Cu6 137.6(3) 2_785 .
Cu7" Cu7" Cu6 58.6(2) 2_785 .
Cu7 Cu7" Cu6 70.7(3) 2_785 .
Cu5 Cu7" Cu6 59.07(12) . .
Cu6 Cu7" Cu6 125.9(2) 2_785 .
Cu7' Cu7" Cu6 75.8(3) 2_785 .
Cu7 Cu7" I7 161.7(8) . .
Cu7' Cu7" I7 165.2(8) . .
I5 Cu7" I7 107.3(2) . .
I6 Cu7" I7 105.3(2) 2_785 .
Cu7" Cu7" I7 81.4(3) 2_785 .
Cu7 Cu7" I7 61.3(2) 2_785 .
Cu5 Cu7" I7 57.50(12) . .
Cu6 Cu7" I7 56.55(12) 2_785 .
Cu7' Cu7" I7 52.1(2) 2_785 .
Cu6 Cu7" I7 112.28(16) . .
Cu7 Cu7" Cu5 59.0(7) . 2_785
Cu7' Cu7" Cu5 59.0(7) . 2_785
I5 Cu7" Cu5 139.3(3) . 2_785
I6 Cu7" Cu5 58.65(11) 2_785 2_785
Cu7" Cu7" Cu5 54.5(2) 2_785 2_785
Cu7 Cu7" Cu5 66.4(2) 2_785 2_785
Cu5 Cu7" Cu5 126.4(2) . 2_785
Cu6 Cu7" Cu5 56.63(10) 2_785 2_785
Cu7' Cu7" Cu5 73.6(2) 2_785 2_785
Cu6 Cu7" Cu5 89.9(2) . 2_785
I7 Cu7" Cu5 109.53(15) . 2_785
Cu3 I1 Cu1 61.70(4) . .
Cu3 I1 Cu2 59.57(4) . .
Cu1 I1 Cu2 57.85(4) . .
Cu1 I2 Cu4 60.36(4) . .
Cu1 I2 Cu2 58.26(4) . .
Cu4 I2 Cu2 57.14(4) . .
Cu4 I3 Cu1 114.09(4) 2_676 .
Cu4 I3 Cu3 113.61(4) 2_676 .
Cu1 I3 Cu3 60.95(4) . .
Cu4 I3 Cu4 63.31(4) 2_676 .
Cu1 I3 Cu4 59.54(4) . .
Cu3 I3 Cu4 60.70(4) . .
Cu3 I4 Cu2 60.15(4) . .
Cu3 I4 Cu4 61.79(4) . .
Cu2 I4 Cu4 57.87(4) . .
Cu7" I5 Cu7 20.2(2) . .
Cu7" I5 Cu5 59.19(11) . .
Cu7 I5 Cu5 71.9(2) . .
Cu7" I5 Cu7' 30.0(2) . .
Cu7 I5 Cu7' 10.0(4) . .
Cu5 I5 Cu7' 80.2(3) . .
Cu7" I5 Cu6 66.67(16) . .
Cu7 I5 Cu6 57.0(2) . .
Cu5 I5 Cu6 60.13(4) . .
Cu7' I5 Cu6 55.9(3) . .
Cu7" I6 Cu7 20.12(19) 2_785 2_785
Cu7" I6 Cu7' 30.7(2) 2_785 2_785
Cu7 I6 Cu7' 10.6(3) 2_785 2_785
Cu7" I6 Cu6 61.58(11) 2_785 .
Cu7 I6 Cu6 74.1(2) 2_785 .
Cu7' I6 Cu6 82.0(3) 2_785 .
Cu7" I6 Cu5 69.37(15) 2_785 .
Cu7 I6 Cu5 60.1(2) 2_785 .
Cu7' I6 Cu5 57.8(3) 2_785 .
Cu6 I6 Cu5 59.80(4) . .
Cu7' I7 Cu5 60.2(3) 2_785 .
Cu7' I7 Cu6 59.1(3) 2_785 2_785
Cu5 I7 Cu6 103.67(4) . 2_785
Cu7' I7 Cu7 7.9(5) 2_785 2_785
Cu5 I7 Cu7 58.3(2) . 2_785
Cu6 I7 Cu7 55.1(2) 2_785 2_785
Cu7' I7 Cu7" 60.8(3) 2_785 .
Cu5 I7 Cu7" 54.93(10) . .
Cu6 I7 Cu7" 57.38(9) 2_785 .
Cu7 I7 Cu7" 53.0(3) 2_785 .
C3 N1 C1 109.6(6) . .
C3 N1 C5 107.7(6) . .
C1 N1 C5 108.1(6) . .
C3 N1 Cu1 108.4(4) . .
C1 N1 Cu1 112.2(4) . .
C5 N1 Cu1 110.7(4) . .
C4 N2 C2 107.6(5) . .
C4 N2 C6 109.1(5) . .
C2 N2 C6 109.0(5) . .
C4 N2 Cu5 109.6(4) . .
C2 N2 Cu5 110.1(4) . .
C6 N2 Cu5 111.3(4) . .
C9 N3 C7 108.6(6) . .
C9 N3 C11 108.0(5) . .
C7 N3 C11 107.2(6) . .
C9 N3 Cu2 111.1(4) . .
C7 N3 Cu2 112.6(4) . .
C11 N3 Cu2 109.1(4) . .
C10 N4 C8 108.7(6) . .
C10 N4 C12 107.7(5) . .
C8 N4 C12 106.6(5) . .
C10 N4 Cu6 112.0(4) . 2_675
C8 N4 Cu6 111.4(4) . 2_675
C12 N4 Cu6 110.2(4) . 2_675
C14' N5 C15' 114.9(14) . .
C14' N5 C15 138.0(12) . .
C15' N5 C15 51.8(12) . .
C14' N5 C13 50.8(12) . .
C15' N5 C13 140.8(11) . .
C15 N5 C13 110.4(14) . .
C14' N5 C13' 106.9(14) . .
C15' N5 C13' 113.1(13) . .
C15 N5 C13' 61.9(13) . .
C13 N5 C13' 56.8(13) . .
C14' N5 C14 56.9(13) . .
C15' N5 C14 59.8(13) . .
C15 N5 C14 105.0(15) . .
C13 N5 C14 103.0(15) . .
C13' N5 C14 141.7(13) . .
C14' N5 Cu3 108.7(7) . .
C15' N5 Cu3 107.5(7) . .
C15 N5 Cu3 113.3(10) . .
C13 N5 Cu3 111.7(9) . .
C13' N5 Cu3 105.2(9) . .
C14 N5 Cu3 112.8(9) . .
N1 C1 C2 110.4(5) . .
N1 C1 H1A 109.6 . .
C2 C1 H1A 109.6 . .
N1 C1 H1B 109.6 . .
C2 C1 H1B 109.6 . .
H1A C1 H1B 108.1 . .
N2 C2 C1 109.6(5) . .
N2 C2 H2A 109.7 . .
C1 C2 H2A 109.7 . .
N2 C2 H2B 109.7 . .
C1 C2 H2B 109.7 . .
H2A C2 H2B 108.2 . .
N1 C3 C4 110.9(6) . .
N1 C3 H3A 109.5 . .
C4 C3 H3A 109.5 . .
N1 C3 H3B 109.5 . .
C4 C3 H3B 109.5 . .
H3A C3 H3B 108.0 . .
N2 C4 C3 109.2(5) . .
N2 C4 H4A 109.8 . .
C3 C4 H4A 109.8 . .
N2 C4 H4B 109.8 . .
C3 C4 H4B 109.8 . .
H4A C4 H4B 108.3 . .
N1 C5 C6 112.6(6) . .
N1 C5 H5A 109.1 . .
C6 C5 H5A 109.1 . .
N1 C5 H5B 109.1 . .
C6 C5 H5B 109.1 . .
H5A C5 H5B 107.8 . .
N2 C6 C5 109.4(6) . .
N2 C6 H6A 109.8 . .
C5 C6 H6A 109.8 . .
N2 C6 H6B 109.8 . .
C5 C6 H6B 109.8 . .
H6A C6 H6B 108.2 . .
N3 C7 C8 111.4(6) . .
N3 C7 H7A 109.4 . .
C8 C7 H7A 109.4 . .
N3 C7 H7B 109.4 . .
C8 C7 H7B 109.4 . .
H7A C7 H7B 108.0 . .
N4 C8 C7 111.0(6) . .
N4 C8 H8A 109.4 . .
C7 C8 H8A 109.4 . .
N4 C8 H8B 109.4 . .
C7 C8 H8B 109.4 . .
H8A C8 H8B 108.0 . .
N3 C9 C10 111.3(6) . .
N3 C9 H9A 109.4 . .
C10 C9 H9A 109.4 . .
N3 C9 H9B 109.4 . .
C10 C9 H9B 109.4 . .
H9A C9 H9B 108.0 . .
N4 C10 C9 110.7(5) . .
N4 C10 H10A 109.5 . .
C9 C10 H10A 109.5 . .
N4 C10 H10B 109.5 . .
C9 C10 H10B 109.5 . .
H10A C10 H10B 108.1 . .
N3 C11 C12 110.4(6) . .
N3 C11 H11A 109.6 . .
C12 C11 H11A 109.6 . .
N3 C11 H11B 109.6 . .
C12 C11 H11B 109.6 . .
H11A C11 H11B 108.1 . .
N4 C12 C11 111.8(6) . .
N4 C12 H12A 109.3 . .
C11 C12 H12A 109.3 . .
N4 C12 H12B 109.3 . .
C11 C12 H12B 109.3 . .
H12A C12 H12B 107.9 . .
C14' C13 C13' 123.4(19) . .
C14' C13 N5 62.1(12) . .
C13' C13 N5 62.3(12) . .
C14' C13 C15' 96.7(19) . 2_766
C13' C13 C15' 95.8(18) . 2_766
N5 C13 C15' 113.9(15) . 2_766
C14' C13 C15 55.1(14) . 2_766
C13' C13 C15 116.5(17) . 2_766
N5 C13 C15 91.1(14) . 2_766
C15' C13 C15 41.6(11) 2_766 2_766
C13 C13' N5 60.9(12) . .
C13 C13' C15 110.3(18) . .
N5 C13' C15 57.8(11) . .
C13 C13' C14 87.2(18) . 2_766
N5 C13' C14 106.4(15) . 2_766
C15 C13' C14 81.2(16) . 2_766
C14' C14 C15' 111.9(18) . .
C14' C14 N5 56.7(11) . .
C15' C14 N5 56.9(11) . .
C14' C14 C13' 97.8(18) . 2_766
C15' C14 C13' 92.9(18) . 2_766
N5 C14 C13' 111.3(16) . 2_766
C13 C14' N5 67.1(14) . .
C13 C14' C14 125.8(19) . .
N5 C14' C14 66.4(13) . .
C13 C14' C15 84.2(17) . 2_766
N5 C14' C15 108.7(12) . 2_766
C14 C14' C15 85.7(16) . 2_766
C15' C15 N5 64.0(12) . .
C15' C15 C13' 123.5(19) . .
N5 C15 C13' 60.3(12) . .
C15' C15 C14' 97.9(19) . 2_766
N5 C15 C14' 113.2(15) . 2_766
C13' C15 C14' 95.2(17) . 2_766
C15' C15 C13 57.2(14) . 2_766
N5 C15 C13 92.4(14) . 2_766
C13' C15 C13 115.9(16) . 2_766
C14' C15 C13 40.7(11) 2_766 2_766
C15 C15' N5 64.2(12) . .
C15 C15' C14 118.8(18) . .
N5 C15' C14 63.4(12) . .
C15 C15' C13 81.2(17) . 2_766
N5 C15' C13 105.2(13) . 2_766
C14 C15' C13 83.9(17) . 2_766

loop_
_geom_bond_atom_site_label_1
_geom_bond_atom_site_label_2
_geom_bond_distance
_geom_bond_site_symmetry_2
Cu1 N1 2.094(5) .
Cu1 Cu2 2.6106(13) .
Cu1 I2 2.6390(13) .
Cu1 I1 2.6841(13) .
Cu1 Cu4 2.6929(14) .
Cu1 I3 2.6964(12) .
Cu1 Cu3 2.7481(16) .
Cu2 N3 2.071(5) .
Cu2 Cu4 2.6005(13) .
Cu2 Cu3 2.6770(17) .
Cu2 I4 2.6776(12) .
Cu2 I1 2.7135(13) .
Cu2 I2 2.7217(13) .
Cu3 N5 2.097(6) .
Cu3 I4 2.6644(13) .
Cu3 I1 2.6748(11) .
Cu3 I3 2.7223(12) .
Cu3 Cu4 2.7532(17) .
Cu4 I3 2.6336(13) 2_676
Cu4 I4 2.6975(12) .
Cu4 I2 2.7163(15) .
Cu4 I3 2.7268(12) .
Cu4 Cu4 2.8145(19) 2_676
Cu5 N2 2.106(5) .
Cu5 Cu7" 2.560(5) .
Cu5 Cu7' 2.568(13) 2_785
Cu5 I7 2.6380(13) .
Cu5 Cu7 2.644(10) 2_785
Cu5 I5 2.6635(14) .
Cu5 Cu6 2.6967(14) .
Cu5 I6 2.7277(16) .
Cu5 Cu7" 2.989(6) 2_785
Cu5 Cu7 3.050(9) .
Cu6 N4 2.077(5) 2_675
Cu6 Cu7 2.511(11) .
Cu6 Cu7' 2.529(14) .
Cu6 I7 2.6395(13) 2_785
Cu6 Cu7" 2.664(5) 2_785
Cu6 I6 2.6816(14) .
Cu6 I5 2.7187(16) .
Cu6 Cu7" 2.881(7) .
Cu7 Cu7" 0.883(8) .
Cu7 I5 2.530(10) .
Cu7 Cu7" 2.534(14) 2_785
Cu7 I6 2.539(11) 2_785
Cu7 Cu5 2.644(10) 2_785
Cu7 I7 2.785(8) 2_785
Cu7 Cu7 2.83(2) 2_785
Cu7' Cu7" 1.350(9) .
Cu7' I7 2.479(11) 2_785
Cu7' Cu5 2.568(13) 2_785
Cu7' I6 2.582(13) 2_785
Cu7' I5 2.675(11) .
Cu7' Cu7" 2.741(13) 2_785
Cu7" I5 2.514(4) .
Cu7" I6 2.516(5) 2_785
Cu7" Cu7" 2.529(12) 2_785
Cu7" Cu7 2.534(14) 2_785
Cu7" Cu6 2.664(5) 2_785
Cu7" Cu7' 2.741(13) 2_785
Cu7" I7 2.892(6) .
Cu7" Cu5 2.989(6) 2_785
I3 Cu4 2.6336(13) 2_676
I6 Cu7" 2.516(5) 2_785
I6 Cu7 2.540(11) 2_785
I6 Cu7' 2.582(13) 2_785
I7 Cu7' 2.479(11) 2_785
I7 Cu6 2.6395(12) 2_785
I7 Cu7 2.785(8) 2_785
N1 C3 1.451(9) .
N1 C1 1.459(8) .
N1 C5 1.462(9) .
N2 C4 1.472(9) .
N2 C2 1.484(8) .
N2 C6 1.490(9) .
N3 C9 1.466(9) .
N3 C7 1.479(9) .
N3 C11 1.494(9) .
N4 C10 1.475(9) .
N4 C8 1.478(8) .
N4 C12 1.497(9) .
N4 Cu6 2.077(5) 2_675
N5 C14' 1.427(18) .
N5 C15' 1.465(17) .
N5 C15 1.468(19) .
N5 C13 1.49(2) .
N5 C13' 1.51(2) .
N5 C14 1.56(2) .
C1 C2 1.569(9) .
C1 H1A 0.9700 .
C1 H1B 0.9700 .
C2 H2A 0.9700 .
C2 H2B 0.9700 .
C3 C4 1.571(9) .
C3 H3A 0.9700 .
C3 H3B 0.9700 .
C4 H4A 0.9700 .
C4 H4B 0.9700 .
C5 C6 1.517(9) .
C5 H5A 0.9700 .
C5 H5B 0.9700 .
C6 H6A 0.9700 .
C6 H6B 0.9700 .
C7 C8 1.534(10) .
C7 H7A 0.9700 .
C7 H7B 0.9700 .
C8 H8A 0.9700 .
C8 H8B 0.9700 .
C9 C10 1.552(10) .
C9 H9A 0.9700 .
C9 H9B 0.9700 .
C10 H10A 0.9700 .
C10 H10B 0.9700 .
C11 C12 1.528(10) .
C11 H11A 0.9700 .
C11 H11B 0.9700 .
C12 H12A 0.9700 .
C12 H12B 0.9700 .
C13 C14' 1.25(3) .
C13 C13' 1.42(3) .
C13 C15' 1.62(3) 2_766
C13 C15 1.91(3) 2_766
C13' C15 1.53(3) .
C13' C14 1.61(3) 2_766
C14 C14' 1.43(3) .
C14 C15' 1.51(3) .
C14 C13' 1.61(3) 2_766
C14' C15 1.57(3) 2_766
C15 C15' 1.28(3) .
C15 C14' 1.57(3) 2_766
C15 C13 1.91(3) 2_766
C15' C13 1.62(3) 2_766
